data_2233820
loop_
_publ_author_name
'Muto, Toyokazu'
'Sasagawa, Kosuke'
'Okamoto, Akiko'
'Oike, Hideaki'
'Yonezawa, Noriyuki'

_publ_section_title
;
 [8-(4-Chlorobenzoyl)-2,7-dimethoxynaphthalen-1-yl](2,4,6-trimethylphenyl)methanone
;
_journal_coeditor_code GK2460
_journal_issue 3
_journal_name_full 'Acta Crystallographica Section E'
_journal_page_first o906
_journal_paper_doi 10.1107/S1600536812008112
_journal_volume 68
_journal_year 2012
_chemical_formula_iupac 'C29 H25 Cl O4'
_chemical_formula_moiety 'C29 H25 Cl O4'
_chemical_formula_sum 'C29 H25 Cl O4'
_chemical_formula_weight 472.94
_chemical_name_systematic
;
[8-(4-Chlorobenzoyl)-2,7-dimethoxynaphthalen-1-yl](2,4,6-
trimethylphenyl)methanone
;
_space_group_IT_number 14
_symmetry_cell_setting monoclinic
_symmetry_space_group_name_Hall '-P 2ybc'
_symmetry_space_group_name_H-M 'P 1 21/c 1'
_atom_sites_solution_hydrogens geom
_atom_sites_solution_primary direct
_atom_sites_solution_secondary difmap
_audit_creation_method SHELXL-97
_cell_angle_alpha 90.00
_cell_angle_beta 90.5030(10)
_cell_angle_gamma 90.00
_cell_formula_units_Z 4
_cell_length_a 11.6017(2)
_cell_length_b 12.3381(2)
_cell_length_c 16.2825(3)
_cell_measurement_reflns_used 30848
_cell_measurement_temperature 193(2)
_cell_measurement_theta_max 68.21
_cell_measurement_theta_min 3.58
_cell_volume 2330.64(7)
_computing_cell_refinement 'PROCESS-AUTO (Rigaku, 1998)'
_computing_data_collection 'PROCESS-AUTO (Rigaku, 1998)'
_computing_data_reduction 'CrystalStructure (Rigaku/MSC, 2004)'
_computing_molecular_graphics 'ORTEPIII (Burnett & Johnson, 1996)'
_computing_publication_material 'SHELXL97 (Sheldrick, 2008)'
_computing_structure_refinement 'SHELXL97 (Sheldrick, 2008)'
_computing_structure_solution 'SIR2004 (Burla <i>et al.</i>, 2005)'
_diffrn_ambient_temperature 193(2)
_diffrn_detector_area_resol_mean 10.000
_diffrn_measured_fraction_theta_full 1.000
_diffrn_measured_fraction_theta_max 1.000
_diffrn_measurement_device_type 'Rigaku R-AXIS RAPID'
_diffrn_measurement_method \w
_diffrn_radiation_monochromator graphite
_diffrn_radiation_source 'rotating anode'
_diffrn_radiation_type CuK\a
_diffrn_radiation_wavelength 1.54187
_diffrn_reflns_av_R_equivalents 0.0544
_diffrn_reflns_av_sigmaI/netI 0.0261
_diffrn_reflns_limit_h_max 13
_diffrn_reflns_limit_h_min -13
_diffrn_reflns_limit_k_max 14
_diffrn_reflns_limit_k_min -14
_diffrn_reflns_limit_l_max 19
_diffrn_reflns_limit_l_min -19
_diffrn_reflns_number 40504
_diffrn_reflns_theta_full 68.21
_diffrn_reflns_theta_max 68.21
_diffrn_reflns_theta_min 3.81
_exptl_absorpt_coefficient_mu 1.730
_exptl_absorpt_correction_T_max 0.8460
_exptl_absorpt_correction_T_min 0.6249
_exptl_absorpt_correction_type numerical
_exptl_absorpt_process_details
;
(NUMABS; Higashi, 1999)
;
_exptl_crystal_colour colorless
_exptl_crystal_density_diffrn 1.348
_exptl_crystal_density_method 'not measured'
_exptl_crystal_description block
_exptl_crystal_F_000 992
_exptl_crystal_size_max 0.30
_exptl_crystal_size_mid 0.20
_exptl_crystal_size_min 0.10
_refine_diff_density_max 0.213
_refine_diff_density_min -0.238
_refine_ls_extinction_coef 0.0019(2)
_refine_ls_extinction_expression Fc^*^=kFc[1+0.001xFc^2^\l^3^/sin(2\q)]^-1/4^
_refine_ls_extinction_method 'SHELXL97 (Sheldrick, 2008)'
_refine_ls_goodness_of_fit_ref 1.145
_refine_ls_hydrogen_treatment constr
_refine_ls_matrix_type full
_refine_ls_number_parameters 313
_refine_ls_number_reflns 4266
_refine_ls_number_restraints 0
_refine_ls_restrained_S_all 1.145
_refine_ls_R_factor_all 0.0572
_refine_ls_R_factor_gt 0.0415
_refine_ls_shift/su_max 0.000
_refine_ls_shift/su_mean 0.000
_refine_ls_structure_factor_coef Fsqd
_refine_ls_weighting_details 'calc w=1/[\s^2^(Fo^2^)+(0.0647P)^2^+0.4811P] where P=(Fo^2^+2Fc^2^)/3'
_refine_ls_weighting_scheme calc
_refine_ls_wR_factor_gt 0.1127
_refine_ls_wR_factor_ref 0.1307
_reflns_number_gt 3197
_reflns_number_total 4266
_reflns_threshold_expression I>2\s(I)
_cod_data_source_file gk2460.cif
_cod_data_source_block I
_cod_original_sg_symbol_H-M 'P 21/c'
_cod_database_code 2233820
_cod_database_fobs_code 2233820

loop_
_symmetry_equiv_pos_site_id
_symmetry_equiv_pos_as_xyz
1 +X,+Y,+Z
2 -X,1/2+Y,1/2-Z
3 -X,-Y,-Z
4 +X,1/2-Y,1/2+Z

loop_
_atom_site_type_symbol
_atom_site_label
_atom_site_fract_x
_atom_site_fract_y
_atom_site_fract_z
_atom_site_U_iso_or_equiv
_atom_site_adp_type
_atom_site_calc_flag
_atom_site_refinement_flags
_atom_site_occupancy
_atom_site_symmetry_multiplicity
Cl Cl1 0.69235(5) 0.10716(5) 0.47771(3) 0.0588(2) Uani d . 1 1
O O1 0.20277(12) 0.08172(12) 0.27478(9) 0.0481(4) Uani d . 1 1
O O2 0.33992(13) -0.06714(11) 0.17961(9) 0.0507(4) Uani d . 1 1
O O3 -0.02500(13) 0.23149(13) 0.17441(10) 0.0584(4) Uani d . 1 1
O O4 0.55327(12) 0.05151(12) 0.09221(9) 0.0492(4) Uani d . 1 1
C C1 0.15846(17) 0.16470(15) 0.14692(12) 0.0393(5) Uani d . 1 1
C C2 0.06994(18) 0.23511(17) 0.12574(13) 0.0454(5) Uani d . 1 1
C C3 0.07890(19) 0.30891(17) 0.06063(13) 0.0489(5) Uani d . 1 1
H H3 0.0164 0.3555 0.0470 0.059 Uiso calc R 1 1
C C4 0.17854(19) 0.31268(17) 0.01738(13) 0.0480(5) Uani d . 1 1
H H4 0.1846 0.3618 -0.0273 0.058 Uiso calc R 1 1
C C5 0.27304(18) 0.24567(15) 0.03717(12) 0.0411(5) Uani d . 1 1
C C6 0.37374(19) 0.25238(17) -0.01035(12) 0.0453(5) Uani d . 1 1
H H6 0.3761 0.3020 -0.0549 0.054 Uiso calc R 1 1
C C7 0.46715(18) 0.19001(17) 0.00576(12) 0.0459(5) Uani d . 1 1
H H7 0.5338 0.1948 -0.0275 0.055 Uiso calc R 1 1
C C8 0.46389(17) 0.11829(16) 0.07222(12) 0.0416(5) Uani d . 1 1
C C9 0.36732(17) 0.10735(15) 0.12160(12) 0.0379(4) Uani d . 1 1
C C10 0.26600(17) 0.17072(15) 0.10417(12) 0.0382(4) Uani d . 1 1
C C11 0.13588(17) 0.08802(15) 0.21667(13) 0.0402(5) Uani d . 1 1
C C12 0.02723(16) 0.02178(15) 0.21450(12) 0.0389(4) Uani d . 1 1
C C13 -0.05043(17) 0.03204(16) 0.28009(12) 0.0424(5) Uani d . 1 1
C C14 -0.15272(17) -0.02578(16) 0.27704(12) 0.0436(5) Uani d . 1 1
H H14 -0.2059 -0.0179 0.3207 0.052 Uiso calc R 1 1
C C15 -0.18025(17) -0.09461(16) 0.21268(13) 0.0414(5) Uani d . 1 1
C C16 -0.10099(17) -0.10558(16) 0.14962(13) 0.0421(5) Uani d . 1 1
H H16 -0.1179 -0.1536 0.1055 0.050 Uiso calc R 1 1
C C17 0.00221(17) -0.04836(16) 0.14928(12) 0.0404(5) Uani d . 1 1
C C18 0.38091(16) 0.02322(15) 0.18818(12) 0.0394(5) Uani d . 1 1
C C19 0.45487(16) 0.04930(15) 0.26164(12) 0.0388(4) Uani d . 1 1
C C20 0.46449(18) -0.02682(16) 0.32407(12) 0.0449(5) Uani d . 1 1
H H20 0.4207 -0.0918 0.3211 0.054 Uiso calc R 1 1
C C21 0.53713(18) -0.00905(17) 0.39053(13) 0.0476(5) Uani d . 1 1
H H21 0.5439 -0.0617 0.4329 0.057 Uiso calc R 1 1
C C22 0.59999(17) 0.08638(17) 0.39460(13) 0.0446(5) Uani d . 1 1
C C23 0.59021(17) 0.16476(17) 0.33401(12) 0.0442(5) Uani d . 1 1
H H23 0.6331 0.2302 0.3376 0.053 Uiso calc R 1 1
C C24 0.51680(17) 0.14576(16) 0.26821(12) 0.0416(5) Uani d . 1 1
H H24 0.5084 0.1994 0.2267 0.050 Uiso calc R 1 1
C C25 -0.1238(2) 0.2937(2) 0.15477(17) 0.0650(7) Uani d . 1 1
H H25A -0.1048 0.3710 0.1584 0.078 Uiso calc R 1 1
H H25B -0.1854 0.2768 0.1935 0.078 Uiso calc R 1 1
H H25C -0.1496 0.2765 0.0988 0.078 Uiso calc R 1 1
C C26 0.66420(18) 0.0740(2) 0.05727(15) 0.0569(6) Uani d . 1 1
H H26A 0.6843 0.1501 0.0671 0.068 Uiso calc R 1 1
H H26B 0.6614 0.0602 -0.0020 0.068 Uiso calc R 1 1
H H26C 0.7224 0.0272 0.0829 0.068 Uiso calc R 1 1
C C27 -0.0277(2) 0.1066(2) 0.35151(15) 0.0607(6) Uani d . 1 1
H H27A -0.0005 0.1767 0.3312 0.073 Uiso calc R 1 1
H H27B 0.0312 0.0746 0.3876 0.073 Uiso calc R 1 1
H H27C -0.0990 0.1170 0.3823 0.073 Uiso calc R 1 1
C C28 -0.29352(17) -0.15531(17) 0.21101(14) 0.0465(5) Uani d . 1 1
H H28A -0.2807 -0.2295 0.1916 0.056 Uiso calc R 1 1
H H28B -0.3477 -0.1185 0.1739 0.056 Uiso calc R 1 1
H H28C -0.3256 -0.1573 0.2665 0.056 Uiso calc R 1 1
C C29 0.08631(19) -0.06858(19) 0.07974(14) 0.0513(5) Uani d . 1 1
H H29A 0.0572 -0.1274 0.0448 0.062 Uiso calc R 1 1
H H29B 0.1616 -0.0889 0.1027 0.062 Uiso calc R 1 1
H H29C 0.0942 -0.0025 0.0469 0.062 Uiso calc R 1 1

loop_
_atom_site_aniso_label
_atom_site_aniso_U_11
_atom_site_aniso_U_22
_atom_site_aniso_U_33
_atom_site_aniso_U_12
_atom_site_aniso_U_13
_atom_site_aniso_U_23
Cl1 0.0508(3) 0.0793(4) 0.0463(3) 0.0077(3) -0.0052(3) -0.0046(3)
O1 0.0416(8) 0.0590(9) 0.0436(9) -0.0052(7) -0.0041(7) 0.0070(7)
O2 0.0572(9) 0.0425(8) 0.0525(9) -0.0051(7) -0.0018(7) 0.0016(6)
O3 0.0450(8) 0.0610(10) 0.0693(11) 0.0130(7) 0.0078(8) 0.0100(8)
O4 0.0459(8) 0.0531(8) 0.0487(9) 0.0059(7) 0.0125(7) 0.0070(7)
C1 0.0413(11) 0.0385(10) 0.0381(11) -0.0018(8) -0.0014(9) -0.0014(8)
C2 0.0439(11) 0.0458(11) 0.0464(12) 0.0012(9) -0.0032(10) -0.0028(9)
C3 0.0529(13) 0.0435(11) 0.0502(13) 0.0031(10) -0.0098(10) 0.0025(9)
C4 0.0599(14) 0.0418(11) 0.0421(12) -0.0030(10) -0.0105(10) 0.0039(9)
C5 0.0487(11) 0.0386(10) 0.0360(11) -0.0062(9) -0.0068(9) -0.0005(8)
C6 0.0552(13) 0.0460(11) 0.0346(11) -0.0099(10) -0.0017(9) 0.0028(9)
C7 0.0501(12) 0.0498(12) 0.0380(11) -0.0078(10) 0.0043(9) -0.0002(9)
C8 0.0456(11) 0.0418(11) 0.0375(11) -0.0019(9) 0.0019(9) -0.0014(8)
C9 0.0410(10) 0.0393(10) 0.0336(10) -0.0020(8) 0.0020(8) -0.0001(8)
C10 0.0439(11) 0.0362(10) 0.0345(10) -0.0054(8) -0.0036(8) -0.0023(8)
C11 0.0393(11) 0.0408(10) 0.0405(12) 0.0016(8) 0.0024(9) -0.0011(8)
C12 0.0370(10) 0.0415(10) 0.0381(11) 0.0017(8) -0.0005(8) 0.0014(8)
C13 0.0436(11) 0.0451(11) 0.0384(11) -0.0003(9) 0.0027(9) -0.0040(9)
C14 0.0419(11) 0.0477(11) 0.0414(11) -0.0003(9) 0.0054(9) 0.0010(9)
C15 0.0380(11) 0.0413(11) 0.0449(12) 0.0024(8) -0.0031(9) 0.0036(9)
C16 0.0429(11) 0.0429(11) 0.0404(11) 0.0016(9) -0.0041(9) -0.0031(9)
C17 0.0414(11) 0.0433(10) 0.0366(11) 0.0032(8) 0.0010(9) 0.0012(8)
C18 0.0375(10) 0.0388(10) 0.0419(11) 0.0021(8) 0.0061(9) 0.0003(8)
C19 0.0372(10) 0.0410(10) 0.0382(11) 0.0038(8) 0.0063(8) 0.0013(8)
C20 0.0496(12) 0.0416(11) 0.0437(12) 0.0002(9) 0.0054(10) 0.0058(9)
C21 0.0534(12) 0.0499(12) 0.0394(12) 0.0087(10) 0.0028(10) 0.0069(9)
C22 0.0404(11) 0.0547(12) 0.0387(12) 0.0088(9) 0.0043(9) -0.0031(9)
C23 0.0420(11) 0.0475(11) 0.0431(12) -0.0004(9) 0.0061(9) -0.0040(9)
C24 0.0433(11) 0.0425(11) 0.0391(11) 0.0034(9) 0.0052(9) 0.0038(9)
C25 0.0433(13) 0.0658(15) 0.0857(19) 0.0084(11) -0.0070(12) -0.0008(13)
C26 0.0432(12) 0.0672(15) 0.0605(15) -0.0001(10) 0.0090(11) 0.0034(11)
C27 0.0555(14) 0.0743(16) 0.0526(14) -0.0118(12) 0.0093(11) -0.0193(12)
C28 0.0417(11) 0.0487(12) 0.0491(13) -0.0067(9) -0.0024(9) 0.0026(9)
C29 0.0477(12) 0.0623(14) 0.0439(13) -0.0021(10) 0.0040(10) -0.0099(10)

loop_
_atom_type_symbol
_atom_type_description
_atom_type_scat_dispersion_real
_atom_type_scat_dispersion_imag
_atom_type_scat_source
C C 0.0181 0.0091 'International Tables Vol C Tables 4.2.6.8 and 6.1.1.4'
H H 0.0000 0.0000 'International Tables Vol C Tables 4.2.6.8 and 6.1.1.4'
O O 0.0492 0.0322 'International Tables Vol C Tables 4.2.6.8 and 6.1.1.4'
Cl Cl 0.3639 0.7018 'International Tables Vol C Tables 4.2.6.8 and 6.1.1.4'

loop_
_geom_angle_atom_site_label_1
_geom_angle_atom_site_label_2
_geom_angle_atom_site_label_3
_geom_angle
C2 O3 C25 120.54(18)
C8 O4 C26 118.07(16)
C2 C1 C10 119.46(18)
C2 C1 C11 116.67(17)
C10 C1 C11 123.84(17)
O3 C2 C1 115.81(18)
O3 C2 C3 121.77(19)
C1 C2 C3 122.37(19)
C4 C3 C2 118.9(2)
C4 C3 H3 120.6
C2 C3 H3 120.6
C3 C4 C5 121.7(2)
C3 C4 H4 119.2
C5 C4 H4 119.2
C4 C5 C6 119.17(19)
C4 C5 C10 120.24(18)
C6 C5 C10 120.59(19)
C7 C6 C5 121.77(19)
C7 C6 H6 119.1
C5 C6 H6 119.1
C6 C7 C8 118.87(19)
C6 C7 H7 120.6
C8 C7 H7 120.6
O4 C8 C9 114.75(17)
O4 C8 C7 122.82(17)
C9 C8 C7 122.40(19)
C8 C9 C10 119.62(18)
C8 C9 C18 113.73(17)
C10 C9 C18 126.60(16)
C5 C10 C1 117.25(18)
C5 C10 C9 116.69(17)
C1 C10 C9 126.05(17)
O1 C11 C12 120.73(17)
O1 C11 C1 120.79(18)
C12 C11 C1 118.45(18)
C17 C12 C13 120.09(18)
C17 C12 C11 121.53(17)
C13 C12 C11 118.38(17)
C14 C13 C12 118.68(18)
C14 C13 C27 119.13(18)
C12 C13 C27 122.15(18)
C15 C14 C13 122.35(19)
C15 C14 H14 118.8
C13 C14 H14 118.8
C14 C15 C16 117.96(18)
C14 C15 C28 120.80(18)
C16 C15 C28 121.23(19)
C17 C16 C15 121.92(19)
C17 C16 H16 119.0
C15 C16 H16 119.0
C16 C17 C12 118.97(18)
C16 C17 C29 118.54(18)
C12 C17 C29 122.43(18)
O2 C18 C19 120.45(18)
O2 C18 C9 120.58(18)
C19 C18 C9 118.73(16)
C20 C19 C24 118.92(19)
C20 C19 C18 118.71(18)
C24 C19 C18 122.35(18)
C21 C20 C19 120.7(2)
C21 C20 H20 119.7
C19 C20 H20 119.7
C20 C21 C22 119.26(19)
C20 C21 H21 120.4
C22 C21 H21 120.4
C23 C22 C21 121.3(2)
C23 C22 Cl1 119.84(17)
C21 C22 Cl1 118.89(17)
C24 C23 C22 118.64(19)
C24 C23 H23 120.7
C22 C23 H23 120.7
C23 C24 C19 121.19(19)
C23 C24 H24 119.4
C19 C24 H24 119.4
O3 C25 H25A 109.5
O3 C25 H25B 109.5
H25A C25 H25B 109.5
O3 C25 H25C 109.5
H25A C25 H25C 109.5
H25B C25 H25C 109.5
O4 C26 H26A 109.5
O4 C26 H26B 109.5
H26A C26 H26B 109.5
O4 C26 H26C 109.5
H26A C26 H26C 109.5
H26B C26 H26C 109.5
C13 C27 H27A 109.5
C13 C27 H27B 109.5
H27A C27 H27B 109.5
C13 C27 H27C 109.5
H27A C27 H27C 109.5
H27B C27 H27C 109.5
C15 C28 H28A 109.5
C15 C28 H28B 109.5
H28A C28 H28B 109.5
C15 C28 H28C 109.5
H28A C28 H28C 109.5
H28B C28 H28C 109.5
C17 C29 H29A 109.5
C17 C29 H29B 109.5
H29A C29 H29B 109.5
C17 C29 H29C 109.5
H29A C29 H29C 109.5
H29B C29 H29C 109.5

loop_
_geom_bond_atom_site_label_1
_geom_bond_atom_site_label_2
_geom_bond_distance
Cl1 C22 1.738(2)
O1 C11 1.221(2)
O2 C18 1.220(2)
O3 C2 1.363(2)
O3 C25 1.414(3)
O4 C8 1.362(2)
O4 C26 1.439(2)
C1 C2 1.386(3)
C1 C10 1.436(3)
C1 C11 1.503(3)
C2 C3 1.402(3)
C3 C4 1.360(3)
C3 H3 0.9500
C4 C5 1.408(3)
C4 H4 0.9500
C5 C6 1.409(3)
C5 C10 1.433(3)
C6 C7 1.353(3)
C6 H6 0.9500
C7 C8 1.399(3)
C7 H7 0.9500
C8 C9 1.391(3)
C9 C10 1.438(3)
C9 C18 1.508(3)
C11 C12 1.502(3)
C12 C17 1.398(3)
C12 C13 1.409(3)
C13 C14 1.385(3)
C13 C27 1.504(3)
C14 C15 1.384(3)
C14 H14 0.9500
C15 C16 1.391(3)
C15 C28 1.513(3)
C16 C17 1.390(3)
C16 H16 0.9500
C17 C29 1.522(3)
C18 C19 1.501(3)
C19 C20 1.388(3)
C19 C24 1.394(3)
C20 C21 1.383(3)
C20 H20 0.9500
C21 C22 1.386(3)
C21 H21 0.9500
C22 C23 1.385(3)
C23 C24 1.383(3)
C23 H23 0.9500
C24 H24 0.9500
C25 H25A 0.9800
C25 H25B 0.9800
C25 H25C 0.9800
C26 H26A 0.9800
C26 H26B 0.9800
C26 H26C 0.9800
C27 H27A 0.9800
C27 H27B 0.9800
C27 H27C 0.9800
C28 H28A 0.9800
C28 H28B 0.9800
C28 H28C 0.9800
C29 H29A 0.9800
C29 H29B 0.9800
C29 H29C 0.9800

loop_
_geom_hbond_atom_site_label_D
_geom_hbond_atom_site_label_H
_geom_hbond_atom_site_label_A
_geom_hbond_site_symmetry_A
_geom_hbond_distance_DH
_geom_hbond_distance_HA
_geom_hbond_distance_DA
_geom_hbond_angle_DHA
C23 H23 O2 2_655 0.95 2.54 3.413(2) 154
C28 H28A O1 2_545 0.98 2.56 3.418(3) 147
C29 H29B O2 1_555 0.98 2.42 3.349(3) 157

loop_
_geom_torsion_atom_site_label_1
_geom_torsion_atom_site_label_2
_geom_torsion_atom_site_label_3
_geom_torsion_atom_site_label_4
_geom_torsion
C25 O3 C2 C1 -175.14(19)
C25 O3 C2 C3 7.5(3)
C10 C1 C2 O3 -173.78(17)
C11 C1 C2 O3 4.2(3)
C10 C1 C2 C3 3.6(3)
C11 C1 C2 C3 -178.48(19)
O3 C2 C3 C4 176.24(19)
C1 C2 C3 C4 -0.9(3)
C2 C3 C4 C5 -1.0(3)
C3 C4 C5 C6 179.39(19)
C3 C4 C5 C10 0.2(3)
C4 C5 C6 C7 -179.97(19)
C10 C5 C6 C7 -0.8(3)
C5 C6 C7 C8 -1.0(3)
C26 O4 C8 C9 -166.11(18)
C26 O4 C8 C7 15.8(3)
C6 C7 C8 O4 179.09(18)
C6 C7 C8 C9 1.1(3)
O4 C8 C9 C10 -177.55(17)
C7 C8 C9 C10 0.6(3)
O4 C8 C9 C18 0.2(3)
C7 C8 C9 C18 178.27(18)
C4 C5 C10 C1 2.4(3)
C6 C5 C10 C1 -176.82(18)
C4 C5 C10 C9 -178.44(18)
C6 C5 C10 C9 2.4(3)
C2 C1 C10 C5 -4.1(3)
C11 C1 C10 C5 178.04(17)
C2 C1 C10 C9 176.74(18)
C11 C1 C10 C9 -1.1(3)
C8 C9 C10 C5 -2.2(3)
C18 C9 C10 C5 -179.63(18)
C8 C9 C10 C1 176.87(18)
C18 C9 C10 C1 -0.5(3)
C2 C1 C11 O1 -127.5(2)
C10 C1 C11 O1 50.4(3)
C2 C1 C11 C12 50.6(2)
C10 C1 C11 C12 -131.50(19)
O1 C11 C12 C17 -123.9(2)
C1 C11 C12 C17 58.0(3)
O1 C11 C12 C13 56.4(3)
C1 C11 C12 C13 -121.7(2)
C17 C12 C13 C14 -2.0(3)
C11 C12 C13 C14 177.67(18)
C17 C12 C13 C27 -179.8(2)
C11 C12 C13 C27 -0.1(3)
C12 C13 C14 C15 1.2(3)
C27 C13 C14 C15 179.0(2)
C13 C14 C15 C16 0.4(3)
C13 C14 C15 C28 -179.21(19)
C14 C15 C16 C17 -1.2(3)
C28 C15 C16 C17 178.41(19)
C15 C16 C17 C12 0.4(3)
C15 C16 C17 C29 177.52(19)
C13 C12 C17 C16 1.3(3)
C11 C12 C17 C16 -178.42(18)
C13 C12 C17 C29 -175.75(19)
C11 C12 C17 C29 4.5(3)
C8 C9 C18 O2 -99.7(2)
C10 C9 C18 O2 77.8(3)
C8 C9 C18 C19 74.7(2)
C10 C9 C18 C19 -107.8(2)
O2 C18 C19 C20 -7.5(3)
C9 C18 C19 C20 178.04(17)
O2 C18 C19 C24 170.53(18)
C9 C18 C19 C24 -3.9(3)
C24 C19 C20 C21 -2.1(3)
C18 C19 C20 C21 176.06(17)
C19 C20 C21 C22 0.5(3)
C20 C21 C22 C23 0.9(3)
C20 C21 C22 Cl1 -179.21(15)
C21 C22 C23 C24 -0.6(3)
Cl1 C22 C23 C24 179.47(14)
C22 C23 C24 C19 -1.0(3)
C20 C19 C24 C23 2.3(3)
C18 C19 C24 C23 -175.70(17)

loop_
_cod_related_entry_id
_cod_related_entry_database
_cod_related_entry_code
1 ChemSpider 30657492
